data_7229101
loop_
_publ_author_name
'Li, Ke'
'Blatov, Vladislav A.'
'Fan, Tao'
'Zheng, Tian-Rui'
'Zhang, Ya-Qian'
'Li, Bao-Long'
'Wu, Bing'

_publ_section_title
;
 A series of Cd(II) coordination polymers based on flexible bis(triazole)
 and multicarboxylate ligands: topological diversity, entanglement and
 properties
;
_journal_name_full CrystEngComm
_journal_paper_doi 10.1039/C7CE01176H
_journal_year 2017
_chemical_formula_moiety 'C20 H18 Cd N6 O5, H2 O'
_chemical_formula_sum 'C20 H20 Cd N6 O6'
_chemical_formula_weight 552.83
_space_group_crystal_system triclinic
_space_group_IT_number 2
_space_group_name_Hall '-P 1'
_space_group_name_H-M_alt 'P -1'
_symmetry_space_group_name_Hall '-P 1'
_symmetry_space_group_name_H-M 'P -1'
_atom_sites_solution_hydrogens mixed
_atom_sites_solution_primary dual
_audit_creation_date 2017-07-24
_audit_creation_method
;
Olex2 1.2
(compiled 2017.03.28 svn.r3405 for OlexSys, GUI svn.r5337)
;
_audit_update_record
;
2017-08-08 deposited with the CCDC.
2017-09-11 downloaded from the CCDC.
;
_cell_angle_alpha 78.400(9)
_cell_angle_beta 82.174(12)
_cell_angle_gamma 82.427(11)
_cell_formula_units_Z 2
_cell_length_a 9.785(2)
_cell_length_b 10.345(3)
_cell_length_c 11.126(3)
_cell_measurement_reflns_used 4496
_cell_measurement_temperature 293.1500
_cell_measurement_theta_max 27.4932
_cell_measurement_theta_min 3.0075
_cell_volume 1086.6(5)
_computing_cell_refinement 'CrystalClear (Rigaku Inc., 2007)'
_computing_data_collection 'CrystalClear (Rigaku Inc., 2007)'
_computing_data_reduction 'CrystalClear (Rigaku Inc., 2007)'
_computing_molecular_graphics 'Olex2 (Dolomanov et al., 2009)'
_computing_publication_material 'Olex2 (Dolomanov et al., 2009)'
_computing_structure_refinement 'ShelXL (Sheldrick, 2015)'
_computing_structure_solution 'ShelXT (Sheldrick, 2015)'
_diffrn_ambient_temperature 293.1500
_diffrn_detector_area_resol_mean 28.5714
_diffrn_measured_fraction_theta_full 0.977
_diffrn_measured_fraction_theta_max 0.977
_diffrn_measurement_details
;
scan:
    Number of images: 360
               Slice: -110.0000 - 70.0000
         Image width: 0.5000
            Exp time: 1.0000
       Rotation axis: Omega
               Omega: 0.0000
                 Chi: 45.0000
                 Phi: 90.0000
                 XTD: 35.0276
              2theta: -20.2279
scan:
    Number of images: 330
               Slice: -110.0000 - 55.0000
         Image width: 0.5000
            Exp time: 1.0000
       Rotation axis: Omega
               Omega: 0.0000
                 Chi: 45.0000
                 Phi: 0.0000
                 XTD: 35.0276
              2theta: -20.2279
;
_diffrn_measurement_device
;
Saturn724+ (2x2 bin mode)
;
_diffrn_measurement_device_details
;
AFC10: Fixed Chi 2 circle
;
_diffrn_measurement_device_type 'Rigaku Saturn 724'
_diffrn_measurement_method dtprofit.ref
_diffrn_orient_matrix_type d*Trek
_diffrn_orient_matrix_UB_11 0.0974
_diffrn_orient_matrix_UB_12 -0.0290
_diffrn_orient_matrix_UB_13 -0.0212
_diffrn_orient_matrix_UB_21 0.0067
_diffrn_orient_matrix_UB_22 -0.0112
_diffrn_orient_matrix_UB_23 0.0984
_diffrn_orient_matrix_UB_31 -0.0400
_diffrn_orient_matrix_UB_32 -0.0797
_diffrn_orient_matrix_UB_33 -0.0237
_diffrn_radiation_detector CCD
_diffrn_radiation_monochromator 'Graphite Monochromator'
_diffrn_radiation_type MoK\a
_diffrn_radiation_wavelength 0.71075
_diffrn_reflns_av_R_equivalents 0.0227
_diffrn_reflns_av_unetI/netI 0.0407
_diffrn_reflns_Laue_measured_fraction_full 0.977
_diffrn_reflns_Laue_measured_fraction_max 0.977
_diffrn_reflns_limit_h_max 11
_diffrn_reflns_limit_h_min -11
_diffrn_reflns_limit_k_max 12
_diffrn_reflns_limit_k_min -10
_diffrn_reflns_limit_l_max 13
_diffrn_reflns_limit_l_min -13
_diffrn_reflns_number 7926
_diffrn_reflns_point_group_measured_fraction_full 0.977
_diffrn_reflns_point_group_measured_fraction_max 0.977
_diffrn_reflns_theta_full 24.996
_diffrn_reflns_theta_max 24.996
_diffrn_reflns_theta_min 3.078
_diffrn_source 'Sealed Tube'
_diffrn_source_current 40.0000
_diffrn_source_power 2.0000
_diffrn_source_voltage 50.0000
_exptl_absorpt_coefficient_mu 1.056
_exptl_absorpt_correction_T_max 1.0000
_exptl_absorpt_correction_T_min 0.7153
_exptl_absorpt_correction_type multi-scan
_exptl_absorpt_process_details 'Jacobson, R. (1998) Private communication'
_exptl_crystal_colour 'clear light colourless'
_exptl_crystal_colour_lustre clear
_exptl_crystal_colour_modifier light
_exptl_crystal_colour_primary colourless
_exptl_crystal_density_diffrn 1.690
_exptl_crystal_description Platelet
_exptl_crystal_F_000 556
_exptl_crystal_size_max 0.6
_exptl_crystal_size_mid 0.4
_exptl_crystal_size_min 0.3
_refine_diff_density_max 0.257
_refine_diff_density_min -0.461
_refine_diff_density_rms 0.062
_refine_ls_extinction_method none
_refine_ls_goodness_of_fit_ref 1.002
_refine_ls_hydrogen_treatment mixed
_refine_ls_matrix_type full
_refine_ls_number_parameters 337
_refine_ls_number_reflns 3743
_refine_ls_number_restraints 16
_refine_ls_restrained_S_all 1.004
_refine_ls_R_factor_all 0.0271
_refine_ls_R_factor_gt 0.0228
_refine_ls_shift/su_max 0.001
_refine_ls_shift/su_mean 0.000
_refine_ls_structure_factor_coef Fsqd
_refine_ls_weighting_details 'w=1/[\s^2^(Fo^2^)+(0.0247P)^2^] where P=(Fo^2^+2Fc^2^)/3'
_refine_ls_weighting_scheme calc
_refine_ls_wR_factor_gt 0.0524
_refine_ls_wR_factor_ref 0.0534
_reflns_Friedel_coverage 0.000
_reflns_number_gt 3367
_reflns_number_total 3743
_reflns_threshold_expression 'I > 2\s(I)'
_cod_data_source_file c7ce01176h2.cif
_cod_data_source_block 4cdbtrb13bdc
_cod_original_cell_volume 1086.7(5)
_cod_database_code 7229101
_shelx_shelxl_version_number 2017/1
_shelx_space_group_comment
;
The symmetry employed for this shelxl refinement is uniquely defined
by the following loop, which should always be used as a source of
symmetry information in preference to the above space-group names.
They are only intended as comments.
;
_shelx_estimated_absorpt_t_max 0.742
_shelx_estimated_absorpt_t_min 0.570
_diffrn_number_total 4848
_olex2_refinement_description
;
1. Fixed Uiso
 At 1.2 times of:
  All C(H) groups, All C(H,H) groups
 At 1.5 times of:
  All O(H,H,H,H) groups
2. Restrained distances
 H5A-O5
 0.85 with sigma of 0.02
 H5B-O5
 0.85 with sigma of 0.02
 H6A-O6
 0.85 with sigma of 0.02
 H6B-O6
 0.85 with sigma of 0.02
3. Uiso/Uaniso restraints and constraints
Uanis(O2) \\sim Ueq, Uanis(O2A) \\sim Ueq: with sigma of 0.005 and sigma for
terminal atoms of 0.01
4. Others
 Fixed Sof: O2(0.5) N5(0.55) C8(0.55) H8(0.55) O2A(0.5) N5A(0.45) C8A(0.45)
 H8A(0.45)
5.a Secondary CH2 refined with riding coordinates:
 C3(H3A,H3B), C9(H9A,H9B)
5.b Aromatic/amide H refined with riding coordinates:
 C1(H1), C2(H2), C5(H5), C6(H6), C7(H7), C11(H11), C12(H12), C15(H15),
 C16(H16), C17(H17), C19(H19), C8(H8), C8A(H8A)
;
_olex2_submission_special_instructions 'No special instructions were received'

loop_
_space_group_symop_operation_xyz
'x, y, z'
'-x, -y, -z'

loop_
_atom_site_label
_atom_site_type_symbol
_atom_site_fract_x
_atom_site_fract_y
_atom_site_fract_z
_atom_site_U_iso_or_equiv
_atom_site_adp_type
_atom_site_occupancy
_atom_site_site_symmetry_order
_atom_site_calc_flag
_atom_site_refinement_flags_posn
_atom_site_refinement_flags_adp
_atom_site_refinement_flags_occupancy
_atom_site_disorder_assembly
_atom_site_disorder_group
Cd1 Cd 0.39583(2) 0.20051(2) 0.83082(2) 0.02438(7) Uani 1 1 d . . . . .
O1 O 0.25561(18) 0.38383(16) 0.84568(18) 0.0386(5) Uani 1 1 d . . . . .
O3 O 0.39859(16) 0.96703(16) 0.84577(17) 0.0334(4) Uani 1 1 d . . . . .
O4 O 0.18966(17) 1.07569(16) 0.86116(17) 0.0337(4) Uani 1 1 d . . . . .
O5 O 0.37694(18) 0.15185(18) 1.04832(17) 0.0322(4) Uani 1 1 d D . . . .
N1 N 0.63325(19) 0.1967(2) 0.81982(19) 0.0281(5) Uani 1 1 d . . . . .
N2 N 0.7370(2) 0.0916(2) 0.8244(2) 0.0347(5) Uani 1 1 d . . . . .
N3 N 0.83234(19) 0.2777(2) 0.77964(18) 0.0268(5) Uani 1 1 d . . . . .
N4 N 0.3925(2) 0.2062(2) 0.6226(2) 0.0420(6) Uani 1 1 d . . . . .
N6 N 0.3205(3) 0.1665(3) 0.4587(2) 0.0545(7) Uani 1 1 d . . . . .
C1 C 0.6942(2) 0.3044(3) 0.7937(3) 0.0367(7) Uani 1 1 d . . . . .
H1 H 0.647727 0.389524 0.785767 0.044 Uiso 1 1 calc R . . . .
C2 C 0.8545(2) 0.1450(3) 0.7996(3) 0.0353(7) Uani 1 1 d . . . . .
H2 H 0.941732 0.096860 0.796386 0.042 Uiso 1 1 calc R . . . .
C3 C 0.9341(2) 0.3746(3) 0.7561(2) 0.0355(7) Uani 1 1 d . . . . .
H3A H 1.019459 0.331120 0.787686 0.043 Uiso 1 1 calc R . . . .
H3B H 0.899402 0.444847 0.801877 0.043 Uiso 1 1 calc R . . . .
C4 C 0.9670(2) 0.4361(2) 0.6220(2) 0.0287(6) Uani 1 1 d . . . . .
C5 C 0.8722(3) 0.4565(3) 0.5371(3) 0.0447(8) Uani 1 1 d . . . . .
H5 H 0.785166 0.426800 0.560878 0.054 Uiso 1 1 calc R . . . .
C6 C 0.9051(3) 0.5201(3) 0.4176(3) 0.0410(7) Uani 1 1 d . . . . .
H6 H 0.839075 0.533807 0.362360 0.049 Uiso 1 1 calc R . . . .
C7 C 0.2916(3) 0.1750(4) 0.5755(3) 0.0578(9) Uani 1 1 d . . . . .
H7 H 0.205916 0.159796 0.620229 0.069 Uiso 1 1 calc R . . . .
C9 C 0.2362(4) 0.1323(4) 0.3724(3) 0.0895(14) Uani 1 1 d . . . . .
H9A H 0.293201 0.074521 0.322343 0.107 Uiso 1 1 calc R . . . .
H9B H 0.203914 0.212638 0.317624 0.107 Uiso 1 1 calc R . . . .
C10 C 0.1135(4) 0.0643(4) 0.4388(3) 0.0601(10) Uani 1 1 d . . . . .
C11 C 0.1298(4) -0.0654(4) 0.5011(3) 0.0712(11) Uani 1 1 d . . . . .
H11 H 0.218266 -0.111032 0.502407 0.085 Uiso 1 1 calc R . . . .
C12 C -0.0185(4) 0.1277(4) 0.4392(3) 0.0682(10) Uani 1 1 d . . . . .
H12 H -0.032535 0.215133 0.397957 0.082 Uiso 1 1 calc R . . . .
C13 C 0.3172(3) 0.4830(3) 0.8446(3) 0.0344(7) Uani 1 1 d . . . . .
C14 C 0.2283(2) 0.6100(2) 0.8631(2) 0.0244(5) Uani 1 1 d . . . . .
C15 C 0.0867(2) 0.6099(2) 0.8918(2) 0.0287(6) Uani 1 1 d . . . . .
H15 H 0.046345 0.532693 0.894317 0.034 Uiso 1 1 calc R . . . .
C16 C 0.0037(2) 0.7223(2) 0.9167(2) 0.0317(6) Uani 1 1 d . . . . .
H16 H -0.091234 0.720156 0.938582 0.038 Uiso 1 1 calc R . . . .
C17 C 0.0634(2) 0.8378(2) 0.9089(2) 0.0267(6) Uani 1 1 d . . . . .
H17 H 0.008254 0.913719 0.926066 0.032 Uiso 1 1 calc R . . . .
C18 C 0.2045(2) 0.8419(2) 0.8757(2) 0.0224(5) Uani 1 1 d . . . . .
C19 C 0.2870(2) 0.7269(2) 0.8552(2) 0.0259(6) Uani 1 1 d . . . . .
H19 H 0.382369 0.728149 0.835956 0.031 Uiso 1 1 calc R . . . .
C20 C 0.2674(2) 0.9696(2) 0.8612(2) 0.0256(5) Uani 1 1 d . . . . .
O2 O 0.4415(12) 0.4695(11) 0.8577(7) 0.048(2) Uani 0.5 1 d . U P A 1
N5 N 0.5100(6) 0.1838(8) 0.5318(6) 0.0633(19) Uani 0.55 1 d . . P B 1
C8 C 0.4592(9) 0.1577(8) 0.4397(7) 0.066(2) Uani 0.55 1 d . . P B 1
H8 H 0.511880 0.135578 0.369133 0.079 Uiso 0.55 1 calc R . P B 1
O2A O 0.4466(12) 0.4934(11) 0.8044(7) 0.050(2) Uani 0.5 1 d . U P A 2
N5A N 0.4674(9) 0.2736(10) 0.5309(8) 0.078(3) Uani 0.45 1 d . . P B 2
C8A C 0.4227(11) 0.2525(12) 0.4314(9) 0.083(3) Uani 0.45 1 d . . P B 2
H8A H 0.455717 0.290826 0.351590 0.099 Uiso 0.45 1 calc R . P B 2
O6 O 0.6771(2) 0.6074(3) 0.8445(3) 0.0711(8) Uani 1 1 d D . . . .
H5A H 0.329(3) 0.090(3) 1.078(3) 0.107 Uiso 1 1 d DR . . . .
H5B H 0.452(3) 0.129(4) 1.082(3) 0.107 Uiso 1 1 d DR . . . .
H6A H 0.663(4) 0.671(3) 0.883(4) 0.107 Uiso 1 1 d DR . . . .
H6B H 0.602(3) 0.573(4) 0.860(4) 0.107 Uiso 1 1 d DR . . . .

loop_
_atom_site_aniso_label
_atom_site_aniso_U_11
_atom_site_aniso_U_22
_atom_site_aniso_U_33
_atom_site_aniso_U_23
_atom_site_aniso_U_13
_atom_site_aniso_U_12
Cd1 0.02461(11) 0.01677(11) 0.03296(12) -0.00477(8) -0.00489(8) -0.00467(7)
O1 0.0496(11) 0.0141(9) 0.0545(13) -0.0093(9) -0.0125(9) -0.0011(8)
O3 0.0250(9) 0.0223(10) 0.0540(13) -0.0021(9) -0.0096(8) -0.0086(7)
O4 0.0343(9) 0.0157(9) 0.0512(13) -0.0089(8) -0.0021(8) -0.0023(8)
O5 0.0346(10) 0.0284(11) 0.0323(11) -0.0009(9) -0.0071(8) -0.0028(8)
N1 0.0250(10) 0.0219(11) 0.0375(13) -0.0056(10) -0.0011(9) -0.0051(9)
N2 0.0312(11) 0.0233(12) 0.0461(15) 0.0005(10) -0.0028(10) -0.0029(9)
N3 0.0232(10) 0.0273(12) 0.0292(12) -0.0002(10) -0.0023(9) -0.0085(9)
N4 0.0428(13) 0.0501(16) 0.0333(15) -0.0055(12) -0.0049(11) -0.0089(12)
N6 0.0605(17) 0.079(2) 0.0281(15) -0.0117(14) 0.0011(12) -0.0253(15)
C1 0.0260(13) 0.0232(15) 0.060(2) -0.0091(14) 0.0005(13) -0.0037(11)
C2 0.0237(13) 0.0310(16) 0.0454(18) 0.0017(13) -0.0006(12) 0.0008(11)
C3 0.0291(13) 0.0434(17) 0.0372(17) -0.0017(13) -0.0068(12) -0.0210(12)
C4 0.0262(12) 0.0292(15) 0.0315(15) -0.0038(12) -0.0019(11) -0.0101(11)
C5 0.0292(14) 0.065(2) 0.0402(18) 0.0022(15) -0.0026(13) -0.0259(14)
C6 0.0280(14) 0.056(2) 0.0405(18) 0.0010(15) -0.0103(13) -0.0175(13)
C7 0.058(2) 0.089(3) 0.0319(19) -0.0223(18) 0.0042(15) -0.0224(19)
C9 0.122(3) 0.130(4) 0.034(2) -0.017(2) -0.011(2) -0.072(3)
C10 0.091(3) 0.071(3) 0.0282(18) -0.0105(18) -0.0134(18) -0.036(2)
C11 0.075(3) 0.082(3) 0.056(3) -0.009(2) -0.015(2) -0.005(2)
C12 0.102(3) 0.052(2) 0.053(2) -0.0016(18) -0.019(2) -0.019(2)
C13 0.0356(15) 0.0252(15) 0.0451(18) -0.0131(13) -0.0109(13) 0.0033(12)
C14 0.0286(13) 0.0147(13) 0.0313(15) -0.0058(11) -0.0069(11) -0.0016(10)
C15 0.0306(13) 0.0181(13) 0.0399(16) -0.0054(12) -0.0055(11) -0.0101(11)
C16 0.0218(12) 0.0288(15) 0.0445(17) -0.0058(13) -0.0014(11) -0.0066(11)
C17 0.0260(12) 0.0170(13) 0.0363(16) -0.0051(11) -0.0041(11) 0.0017(10)
C18 0.0261(12) 0.0140(12) 0.0278(14) -0.0030(10) -0.0056(10) -0.0034(10)
C19 0.0205(12) 0.0229(13) 0.0360(15) -0.0084(11) -0.0026(10) -0.0044(10)
C20 0.0322(13) 0.0182(13) 0.0282(15) -0.0048(11) -0.0057(11) -0.0060(11)
O2 0.031(3) 0.034(4) 0.077(5) -0.015(4) -0.003(4) 0.003(2)
N5 0.042(3) 0.106(6) 0.039(4) -0.017(4) 0.006(2) -0.003(4)
C8 0.069(5) 0.092(6) 0.039(5) -0.029(5) 0.010(3) -0.008(5)
O2A 0.038(3) 0.038(4) 0.079(6) -0.026(4) -0.005(4) 0.007(3)
N5A 0.072(6) 0.124(9) 0.043(5) -0.014(6) 0.007(4) -0.047(6)
C8A 0.089(8) 0.134(11) 0.030(5) -0.010(7) 0.006(5) -0.050(8)
O6 0.0635(15) 0.0556(17) 0.103(2) -0.0419(15) 0.0092(15) -0.0147(13)

loop_
_atom_type_symbol
_atom_type_description
_atom_type_scat_dispersion_real
_atom_type_scat_dispersion_imag
_atom_type_scat_source
C C 0.0033 0.0016 'International Tables Vol C Tables 4.2.6.8 and 6.1.1.4'
H H 0.0000 0.0000 'International Tables Vol C Tables 4.2.6.8 and 6.1.1.4'
Cd Cd -0.8075 1.2024 'International Tables Vol C Tables 4.2.6.8 and 6.1.1.4'
N N 0.0061 0.0033 'International Tables Vol C Tables 4.2.6.8 and 6.1.1.4'
O O 0.0106 0.0060 'International Tables Vol C Tables 4.2.6.8 and 6.1.1.4'

loop_
_geom_angle_atom_site_label_1
_geom_angle_atom_site_label_2
_geom_angle_atom_site_label_3
_geom_angle
_geom_angle_site_symmetry_1
_geom_angle_site_symmetry_3
O1 Cd1 O3 142.74(6) . 1_545
O1 Cd1 O4 89.15(6) . 1_545
O1 Cd1 O5 87.87(7) . .
O1 Cd1 N1 121.58(7) . .
O1 Cd1 N4 97.83(8) . .
O3 Cd1 O4 53.72(5) 1_545 1_545
O5 Cd1 O3 85.07(6) . 1_545
O5 Cd1 O4 83.44(6) . 1_545
N1 Cd1 O3 95.13(6) . 1_545
N1 Cd1 O4 148.63(6) . 1_545
N1 Cd1 O5 91.03(7) . .
N1 Cd1 N4 95.29(8) . .
N4 Cd1 O3 83.74(8) . 1_545
N4 Cd1 O4 85.62(7) . 1_545
N4 Cd1 O5 167.59(7) . .
C13 O1 Cd1 114.01(16) . .
C20 O3 Cd1 94.33(13) . 1_565
C20 O4 Cd1 90.10(14) . 1_565
Cd1 O5 H5A 112(3) . .
Cd1 O5 H5B 117(3) . .
H5A O5 H5B 104(3) . .
N2 N1 Cd1 130.73(15) . .
C1 N1 Cd1 122.12(16) . .
C1 N1 N2 106.80(19) . .
C2 N2 N1 105.9(2) . .
C1 N3 C2 104.6(2) . .
C1 N3 C3 126.5(2) . .
C2 N3 C3 128.8(2) . .
C7 N4 Cd1 124.5(2) . .
C7 N4 N5 102.6(3) . .
C7 N4 N5A 105.8(4) . .
N5 N4 Cd1 127.5(3) . .
N5A N4 Cd1 127.1(4) . .
C7 N6 C9 131.0(3) . .
C7 N6 C8 104.1(4) . .
C7 N6 C8A 96.4(5) . .
C8 N6 C9 122.6(4) . .
C8A N6 C9 127.4(5) . .
N1 C1 N3 111.5(2) . .
N1 C1 H1 124.2 . .
N3 C1 H1 124.2 . .
N2 C2 N3 111.2(2) . .
N2 C2 H2 124.4 . .
N3 C2 H2 124.4 . .
N3 C3 H3A 108.6 . .
N3 C3 H3B 108.6 . .
N3 C3 C4 114.8(2) . .
H3A C3 H3B 107.5 . .
C4 C3 H3A 108.6 . .
C4 C3 H3B 108.6 . .
C5 C4 C3 123.2(2) . .
C6 C4 C3 119.1(2) 2_766 .
C6 C4 C5 117.6(2) 2_766 .
C4 C5 H5 119.6 . .
C6 C5 C4 120.7(2) . .
C6 C5 H5 119.6 . .
C4 C6 C5 121.6(2) 2_766 .
C4 C6 H6 119.2 2_766 .
C5 C6 H6 119.2 . .
N4 C7 N6 113.8(3) . .
N4 C7 H7 123.1 . .
N6 C7 H7 123.1 . .
N6 C9 H9A 109.2 . .
N6 C9 H9B 109.2 . .
N6 C9 C10 111.8(3) . .
H9A C9 H9B 107.9 . .
C10 C9 H9A 109.2 . .
C10 C9 H9B 109.2 . .
C11 C10 C9 121.0(4) . .
C12 C10 C9 121.5(4) . .
C12 C10 C11 117.5(3) . .
C10 C11 H11 119.4 . .
C12 C11 C10 121.1(4) 2_556 .
C12 C11 H11 119.4 2_556 .
C10 C12 H12 119.3 . .
C11 C12 C10 121.4(4) 2_556 .
C11 C12 H12 119.3 2_556 .
O1 C13 C14 117.2(2) . .
O1 C13 O2A 124.8(6) . .
O2 C13 O1 120.4(6) . .
O2 C13 C14 120.2(6) . .
O2A C13 C14 116.4(5) . .
C15 C14 C13 119.8(2) . .
C15 C14 C19 119.0(2) . .
C19 C14 C13 121.1(2) . .
C14 C15 H15 119.4 . .
C14 C15 C16 121.2(2) . .
C16 C15 H15 119.4 . .
C15 C16 H16 120.4 . .
C17 C16 C15 119.2(2) . .
C17 C16 H16 120.4 . .
C16 C17 H17 119.7 . .
C16 C17 C18 120.6(2) . .
C18 C17 H17 119.7 . .
C17 C18 C19 119.3(2) . .
C17 C18 C20 120.3(2) . .
C19 C18 C20 120.4(2) . .
C14 C19 H19 119.7 . .
C18 C19 C14 120.5(2) . .
C18 C19 H19 119.7 . .
O3 C20 C18 118.8(2) . .
O4 C20 O3 121.8(2) . .
O4 C20 C18 119.3(2) . .
C8 N5 N4 105.9(5) . .
N6 C8 H8 124.4 . .
N5 C8 N6 111.1(6) . .
N5 C8 H8 124.4 . .
N4 N5A C8A 104.7(8) . .
N6 C8A H8A 123.8 . .
N5A C8A N6 112.4(8) . .
N5A C8A H8A 123.8 . .
H6A O6 H6B 104(4) . .

loop_
_geom_bond_atom_site_label_1
_geom_bond_atom_site_label_2
_geom_bond_distance
_geom_bond_site_symmetry_2
Cd1 O1 2.2102(17) .
Cd1 O3 2.3844(18) 1_545
Cd1 O4 2.4854(17) 1_545
Cd1 O5 2.357(2) .
Cd1 N1 2.3051(19) .
Cd1 N4 2.310(2) .
O1 C13 1.254(3) .
O3 C20 1.269(3) .
O4 C20 1.251(3) .
O5 H5A 0.832(19) .
O5 H5B 0.851(18) .
N1 N2 1.384(3) .
N1 C1 1.296(3) .
N2 C2 1.312(3) .
N3 C1 1.337(3) .
N3 C2 1.340(3) .
N3 C3 1.466(3) .
N4 C7 1.283(4) .
N4 N5 1.451(6) .
N4 N5A 1.308(9) .
N6 C7 1.311(4) .
N6 C9 1.468(4) .
N6 C8 1.339(8) .
N6 C8A 1.388(11) .
C1 H1 0.9300 .
C2 H2 0.9300 .
C3 H3A 0.9700 .
C3 H3B 0.9700 .
C3 C4 1.508(3) .
C4 C5 1.380(3) .
C4 C6 1.373(3) 2_766
C5 H5 0.9300 .
C5 C6 1.375(4) .
C6 H6 0.9300 .
C7 H7 0.9300 .
C9 H9A 0.9700 .
C9 H9B 0.9700 .
C9 C10 1.501(5) .
C10 C11 1.381(5) .
C10 C12 1.369(5) .
C11 H11 0.9300 .
C11 C12 1.363(5) 2_556
C12 H12 0.9300 .
C13 C14 1.512(3) .
C13 O2 1.231(12) .
C13 O2A 1.295(12) .
C14 C15 1.379(3) .
C14 C19 1.388(3) .
C15 H15 0.9300 .
C15 C16 1.382(3) .
C16 H16 0.9300 .
C16 C17 1.380(3) .
C17 H17 0.9300 .
C17 C18 1.384(3) .
C18 C19 1.387(3) .
C18 C20 1.501(3) .
C19 H19 0.9300 .
N5 C8 1.287(10) .
C8 H8 0.9300 .
N5A C8A 1.310(12) .
C8A H8A 0.9300 .
O6 H6A 0.841(19) .
O6 H6B 0.842(18) .

loop_
_geom_hbond_atom_site_label_D
_geom_hbond_atom_site_label_H
_geom_hbond_atom_site_label_A
_geom_hbond_distance_DH
_geom_hbond_distance_HA
_geom_hbond_distance_DA
_geom_hbond_angle_DHA
_geom_hbond_site_symmetry_A
_geom_hbond_publ_flag
C1 H1 O2 0.93 2.19 2.905(11) 133.3 . yes
C1 H1 O2A 0.93 2.12 2.911(11) 142.3 . yes
C1 H1 O6 0.93 2.53 3.274(4) 137.2 . yes
C2 H2 O4 0.93 2.59 3.396(3) 144.9 1_645 yes
C3 H3A O1 0.97 2.63 3.446(3) 141.5 1_655 yes
C3 H3B O6 0.97 2.62 3.432(4) 141.5 . yes
C7 H7 O4 0.93 2.64 3.200(4) 119.7 1_545 yes
C9 H9A N2 0.97 2.66 3.457(4) 139.2 2_656 yes
C9 H9B O6 0.97 2.59 3.350(5) 135.0 2_666 yes
C8A H8A O6 0.93 2.65 3.336(11) 130.8 2_666 yes
O5 H5A N2 0.832(19) 2.11(2) 2.910(3) 163(4) 2_657 yes
O5 H5B O3 0.851(18) 1.84(2) 2.671(2) 164(4) 2_667 yes
O6 H6A O5 0.841(19) 2.10(2) 2.930(3) 171(4) 2_667 yes
O6 H6B O2 0.842(18) 2.02(2) 2.839(12) 165(4) . yes
O6 H6B O2A 0.842(18) 2.04(3) 2.804(13) 151(4) . yes

loop_
_geom_torsion_atom_site_label_1
_geom_torsion_atom_site_label_2
_geom_torsion_atom_site_label_3
_geom_torsion_atom_site_label_4
_geom_torsion
_geom_torsion_site_symmetry_1
_geom_torsion_site_symmetry_4
Cd1 O1 C13 C14 -175.96(17) . .
Cd1 O1 C13 O2 -12.8(5) . .
Cd1 O1 C13 O2A 18.9(5) . .
Cd1 O3 C20 O4 1.4(3) 1_565 .
Cd1 O3 C20 C18 179.33(19) 1_565 .
Cd1 O4 C20 O3 -1.3(2) 1_565 .
Cd1 O4 C20 C18 -179.3(2) 1_565 .
Cd1 N1 N2 C2 172.82(18) . .
Cd1 N1 C1 N3 -173.40(16) . .
Cd1 N4 C7 N6 -170.4(2) . .
Cd1 N4 N5 C8 161.4(5) . .
Cd1 N4 N5A C8A -175.8(6) . .
O1 C13 C14 C15 6.1(4) . .
O1 C13 C14 C19 -175.7(2) . .
N1 N2 C2 N3 0.1(3) . .
N2 N1 C1 N3 0.5(3) . .
N3 C3 C4 C5 30.8(4) . .
N3 C3 C4 C6 -152.2(2) . 2_766
N4 N5 C8 N6 2.7(9) . .
N4 N5A C8A N6 -2.0(13) . .
N6 C9 C10 C11 -73.3(5) . .
N6 C9 C10 C12 107.1(4) . .
C1 N1 N2 C2 -0.3(3) . .
C1 N3 C2 N2 0.2(3) . .
C1 N3 C3 C4 -85.0(3) . .
C2 N3 C1 N1 -0.4(3) . .
C2 N3 C3 C4 99.6(3) . .
C3 N3 C1 N1 -176.7(2) . .
C3 N3 C2 N2 176.3(2) . .
C3 C4 C5 C6 176.1(3) . .
C4 C5 C6 C4 0.9(5) . 2_766
C6 C4 C5 C6 -0.9(5) 2_766 .
C7 N4 N5 C8 7.0(7) . .
C7 N4 N5A C8A -13.7(10) . .
C7 N6 C9 C10 -17.3(6) . .
C7 N6 C8 N5 -11.3(9) . .
C7 N6 C8A N5A 16.0(11) . .
C9 N6 C7 N4 179.1(4) . .
C9 N6 C8 N5 -175.5(6) . .
C9 N6 C8A N5A 172.5(7) . .
C9 C10 C11 C12 -179.6(3) . 2_556
C9 C10 C12 C11 179.6(3) . 2_556
C11 C10 C12 C11 0.0(6) . 2_556
C12 C10 C11 C12 0.0(6) . 2_556
C13 C14 C15 C16 175.9(2) . .
C13 C14 C19 C18 -178.2(2) . .
C14 C15 C16 C17 2.1(4) . .
C15 C14 C19 C18 0.0(4) . .
C15 C16 C17 C18 0.4(4) . .
C16 C17 C18 C19 -2.7(4) . .
C16 C17 C18 C20 176.9(2) . .
C17 C18 C19 C14 2.5(4) . .
C17 C18 C20 O3 171.4(2) . .
C17 C18 C20 O4 -10.6(4) . .
C19 C14 C15 C16 -2.3(4) . .
C19 C18 C20 O3 -9.0(4) . .
C19 C18 C20 O4 169.0(2) . .
C20 C18 C19 C14 -177.1(2) . .
O2 C13 C14 C15 -157.1(5) . .
O2 C13 C14 C19 21.1(6) . .
N5 N4 C7 N6 -14.9(5) . .
C8 N6 C7 N4 16.8(6) . .
C8 N6 C9 C10 142.3(6) . .
O2A C13 C14 C15 172.5(5) . .
O2A C13 C14 C19 -9.3(6) . .
N5A N4 C7 N6 26.9(6) . .
C8A N6 C7 N4 -25.7(6) . .
C8A N6 C9 C10 -165.5(7) . .
